data_7019759
loop_
_publ_author_name
'Theuergarten, Eileen'
'Schl\"osser, Janin'
'Schl\"uns, Danny'
'Freytag, Matthias'
'Daniliuc, Constantin G.'
'Jones, Peter G.'
'Tamm, Matthias'

_publ_section_title
;
 Fixation of carbon dioxide and related small molecules by a bifunctional
 frustrated pyrazolylborane Lewis pair.
;
_journal_issue 30
_journal_name_full 'Dalton transactions (Cambridge, England : 2003)'
_journal_page_first 9101
_journal_page_last 9110
_journal_paper_doi 10.1039/c2dt30448a
_journal_volume 41
_journal_year 2012
_chemical_formula_sum 'C38 H33 B F10 N2'
_chemical_formula_weight 718.47
_chemical_name_systematic
;
?
;
_space_group_IT_number 2
_symmetry_cell_setting triclinic
_symmetry_space_group_name_Hall '-P 1'
_symmetry_space_group_name_H-M 'P -1'
_atom_sites_solution_hydrogens geom
_atom_sites_solution_primary direct
_atom_sites_solution_secondary difmap
_audit_creation_method SHELXL-97
_cell_angle_alpha 73.524(5)
_cell_angle_beta 69.985(5)
_cell_angle_gamma 78.473(5)
_cell_formula_units_Z 2
_cell_length_a 11.0480(6)
_cell_length_b 13.2011(7)
_cell_length_c 13.2014(7)
_cell_measurement_reflns_used 43373
_cell_measurement_temperature 100(2)
_cell_measurement_theta_max 75.7778
_cell_measurement_theta_min 3.5114
_cell_volume 1723.48(17)
_computing_cell_refinement
;
CrysAlisPro, Oxford Diffraction Ltd.,
Version 1.171.35.15 (release 03-08-2011 CrysAlis171 .NET)
(compiled Aug 3 2011,13:03:54)
;
_computing_data_collection
;
CrysAlisPro, Oxford Diffraction Ltd.,
Version 1.171.35.15 (release 03-08-2011 CrysAlis171 .NET)
(compiled Aug 3 2011,13:03:54)
;
_computing_data_reduction
;
CrysAlisPro, Oxford Diffraction Ltd.,
Version 1.171.35.15 (release 03-08-2011 CrysAlis171 .NET)
(compiled Aug 3 2011,13:03:54)
;
_computing_molecular_graphics 'Bruker XP'
_computing_publication_material SHELXL-97
_computing_structure_refinement 'SHELXL-97 (Sheldrick, 1997)'
_computing_structure_solution 'SHELXS-97 (Sheldrick, 1990)'
_diffrn_ambient_temperature 100(2)
_diffrn_detector_area_resol_mean 10.3543
_diffrn_measured_fraction_theta_full 0.998
_diffrn_measured_fraction_theta_max 0.993
_diffrn_measurement_device_type 'Oxford Diffraction Xcalibur, Atlas, Nova'
_diffrn_measurement_method '\w scans'
_diffrn_radiation_monochromator mirror
_diffrn_radiation_source 'Oxford Diffraction Nova (Cu) X-ray Source'
_diffrn_radiation_type 'Cu K\a'
_diffrn_radiation_wavelength 1.54184
_diffrn_reflns_av_R_equivalents 0.0222
_diffrn_reflns_av_sigmaI/netI 0.0084
_diffrn_reflns_limit_h_max 13
_diffrn_reflns_limit_h_min -13
_diffrn_reflns_limit_k_max 16
_diffrn_reflns_limit_k_min -16
_diffrn_reflns_limit_l_max 16
_diffrn_reflns_limit_l_min -16
_diffrn_reflns_number 63138
_diffrn_reflns_theta_full 75.00
_diffrn_reflns_theta_max 75.97
_diffrn_reflns_theta_min 3.51
_exptl_absorpt_coefficient_mu 1.022
_exptl_absorpt_correction_T_max 1.00000
_exptl_absorpt_correction_T_min 0.26342
_exptl_absorpt_correction_type multi-scan
_exptl_absorpt_process_details
;
CrysAlisPro, Oxford Diffraction Ltd.,
Version 1.171.35.15 (release 03-08-2011 CrysAlis171 .NET)
(compiled Aug 3 2011,13:03:54)
;
_exptl_crystal_colour colourless
_exptl_crystal_density_diffrn 1.384
_exptl_crystal_density_method 'not measured'
_exptl_crystal_description block
_exptl_crystal_F_000 740
_exptl_crystal_size_max 0.30
_exptl_crystal_size_mid 0.15
_exptl_crystal_size_min 0.10
_refine_diff_density_max 0.378
_refine_diff_density_min -0.258
_refine_diff_density_rms 0.040
_refine_ls_extinction_method none
_refine_ls_goodness_of_fit_ref 1.038
_refine_ls_hydrogen_treatment mixed
_refine_ls_matrix_type full
_refine_ls_number_parameters 471
_refine_ls_number_reflns 7144
_refine_ls_number_restraints 0
_refine_ls_restrained_S_all 1.038
_refine_ls_R_factor_all 0.0335
_refine_ls_R_factor_gt 0.0326
_refine_ls_shift/su_max 0.001
_refine_ls_shift/su_mean 0.000
_refine_ls_structure_factor_coef Fsqd
_refine_ls_weighting_details 'calc w=1/[\s^2^(Fo^2^)+(0.0423P)^2^+0.7142P] where P=(Fo^2^+2Fc^2^)/3'
_refine_ls_weighting_scheme calc
_refine_ls_wR_factor_gt 0.0841
_refine_ls_wR_factor_ref 0.0849
_reflns_number_gt 6902
_reflns_number_total 7144
_reflns_threshold_expression >2sigma(I)
_cod_data_source_file c2dt30448a.txt
_cod_data_source_block eileen36
_cod_original_cell_volume 1723.48(16)
_cod_database_code 7019759

loop_
_symmetry_equiv_pos_as_xyz
'x, y, z'
'-x, -y, -z'

loop_
_atom_site_label
_atom_site_type_symbol
_atom_site_fract_x
_atom_site_fract_y
_atom_site_fract_z
_atom_site_U_iso_or_equiv
_atom_site_adp_type
_atom_site_occupancy
_atom_site_symmetry_multiplicity
_atom_site_calc_flag
_atom_site_refinement_flags
B B 0.78408(11) 0.30341(9) 0.28091(10) 0.0161(2) Uani 1 1 d .
N1 N 0.64390(8) 0.32451(7) 0.25976(7) 0.01567(17) Uani 1 1 d .
N2 N 0.58687(8) 0.42642(7) 0.25693(7) 0.01621(17) Uani 1 1 d .
H1 H 0.6251(15) 0.4675(12) 0.2747(13) 0.029(4) Uiso 1 1 d .
F1 F 0.96748(6) 0.09682(5) 0.25227(5) 0.02113(14) Uani 1 1 d .
F2 F 0.97539(6) -0.07597(5) 0.41209(6) 0.02443(15) Uani 1 1 d .
F3 F 0.81846(7) -0.08180(5) 0.62386(6) 0.02711(15) Uani 1 1 d .
F4 F 0.64384(7) 0.08954(6) 0.66887(5) 0.02782(15) Uani 1 1 d .
F5 F 0.62404(6) 0.26070(5) 0.50785(5) 0.02322(14) Uani 1 1 d .
F6 F 1.05190(6) 0.27938(5) 0.26781(5) 0.02225(14) Uani 1 1 d .
F7 F 1.25431(6) 0.32678(6) 0.08838(6) 0.02627(15) Uani 1 1 d .
F8 F 1.22283(6) 0.39871(5) -0.11623(5) 0.02472(15) Uani 1 1 d .
F9 F 0.98031(6) 0.42102(5) -0.13747(5) 0.02384(14) Uani 1 1 d .
F10 F 0.77673(6) 0.37762(5) 0.03878(5) 0.02160(14) Uani 1 1 d .
C1 C 0.47773(10) 0.44486(8) 0.22932(8) 0.0165(2) Uani 1 1 d .
C2 C 0.46234(10) 0.34999(8) 0.21231(9) 0.0178(2) Uani 1 1 d .
H2 H 0.3933 0.3375 0.1915 0.021 Uiso 1 1 calc R
C3 C 0.56647(10) 0.27597(8) 0.23119(8) 0.0163(2) Uani 1 1 d .
C4 C 0.39832(10) 0.55270(8) 0.21906(9) 0.0186(2) Uani 1 1 d .
C5 C 0.42504(12) 0.61789(9) 0.28695(11) 0.0268(2) Uani 1 1 d .
H5A H 0.4037 0.5794 0.3650 0.040 Uiso 1 1 calc R
H5B H 0.3716 0.6869 0.2802 0.040 Uiso 1 1 calc R
H5C H 0.5169 0.6291 0.2590 0.040 Uiso 1 1 calc R
C6 C 0.25417(11) 0.53707(9) 0.26116(10) 0.0251(2) Uani 1 1 d .
H6A H 0.2371 0.4958 0.2174 0.038 Uiso 1 1 calc R
H6B H 0.2020 0.6066 0.2536 0.038 Uiso 1 1 calc R
H6C H 0.2313 0.4989 0.3393 0.038 Uiso 1 1 calc R
C7 C 0.43492(12) 0.61130(10) 0.09635(10) 0.0283(3) Uani 1 1 d .
H7A H 0.5271 0.6214 0.0697 0.042 Uiso 1 1 calc R
H7B H 0.3827 0.6807 0.0879 0.042 Uiso 1 1 calc R
H7C H 0.4184 0.5692 0.0531 0.042 Uiso 1 1 calc R
C8 C 0.58767(10) 0.16094(8) 0.22144(9) 0.0181(2) Uani 1 1 d .
C9 C 0.55997(11) 0.08337(9) 0.33647(9) 0.0219(2) Uani 1 1 d .
H9A H 0.6211 0.0889 0.3732 0.033 Uiso 1 1 calc R
H9B H 0.5701 0.0105 0.3279 0.033 Uiso 1 1 calc R
H9C H 0.4711 0.1013 0.3815 0.033 Uiso 1 1 calc R
C10 C 0.72535(11) 0.13364(9) 0.14779(9) 0.0215(2) Uani 1 1 d .
H10A H 0.7374 0.1785 0.0727 0.032 Uiso 1 1 calc R
H10B H 0.7378 0.0587 0.1452 0.032 Uiso 1 1 calc R
H10C H 0.7887 0.1463 0.1785 0.032 Uiso 1 1 calc R
C11 C 0.49186(11) 0.14639(9) 0.16647(9) 0.0223(2) Uani 1 1 d .
H11A H 0.4029 0.1580 0.2146 0.033 Uiso 1 1 calc R
H11B H 0.5088 0.0741 0.1550 0.033 Uiso 1 1 calc R
H11C H 0.5029 0.1978 0.0948 0.033 Uiso 1 1 calc R
C12 C 0.78576(10) 0.39623(8) 0.33531(8) 0.0173(2) Uani 1 1 d .
C13 C 0.78712(10) 0.47060(8) 0.37081(9) 0.0181(2) Uani 1 1 d .
C14 C 0.78764(10) 0.55788(8) 0.41552(8) 0.0181(2) Uani 1 1 d .
C15 C 0.67101(11) 0.61848(9) 0.45867(9) 0.0212(2) Uani 1 1 d .
H15 H 0.5917 0.6033 0.4563 0.025 Uiso 1 1 calc R
C16 C 0.67145(12) 0.70052(9) 0.50479(10) 0.0265(2) Uani 1 1 d .
H16 H 0.5924 0.7417 0.5335 0.032 Uiso 1 1 calc R
C17 C 0.78700(14) 0.72271(10) 0.50916(10) 0.0304(3) Uani 1 1 d .
H17 H 0.7867 0.7782 0.5420 0.036 Uiso 1 1 calc R
C18 C 0.90279(13) 0.66400(10) 0.46562(10) 0.0299(3) Uani 1 1 d .
H18 H 0.9818 0.6797 0.4682 0.036 Uiso 1 1 calc R
C19 C 0.90372(11) 0.58226(9) 0.41829(9) 0.0235(2) Uani 1 1 d .
H19 H 0.9835 0.5428 0.3877 0.028 Uiso 1 1 calc R
C20 C 0.79615(10) 0.19004(8) 0.37092(9) 0.0168(2) Uani 1 1 d .
C21 C 0.88319(10) 0.10017(8) 0.35339(9) 0.0174(2) Uani 1 1 d .
C22 C 0.88973(10) 0.00834(8) 0.43556(9) 0.0193(2) Uani 1 1 d .
C23 C 0.80955(11) 0.00449(8) 0.54248(9) 0.0207(2) Uani 1 1 d .
C24 C 0.72187(11) 0.09167(9) 0.56517(9) 0.0203(2) Uani 1 1 d .
C25 C 0.71610(10) 0.18063(8) 0.48016(9) 0.0182(2) Uani 1 1 d .
C26 C 0.90356(10) 0.32138(8) 0.16380(8) 0.0161(2) Uani 1 1 d .
C27 C 1.02949(10) 0.31240(8) 0.16860(9) 0.0177(2) Uani 1 1 d .
C28 C 1.13573(10) 0.33723(8) 0.07718(9) 0.0192(2) Uani 1 1 d .
C29 C 1.12039(10) 0.37349(8) -0.02716(9) 0.0188(2) Uani 1 1 d .
C30 C 0.99813(10) 0.38451(8) -0.03715(9) 0.0180(2) Uani 1 1 d .
C31 C 0.89357(10) 0.35953(8) 0.05695(9) 0.0167(2) Uani 1 1 d .
C91 C 0.89807(14) 0.85172(10) 0.12238(11) 0.0345(3) Uani 1 1 d .
C92 C 0.89945(14) 0.89430(10) 0.01277(11) 0.0336(3) Uani 1 1 d .
H92 H 0.9783 0.9137 -0.0422 0.040 Uiso 1 1 calc R
C93 C 0.78838(16) 0.90881(12) -0.01752(14) 0.0433(3) Uani 1 1 d .
H93 H 0.7911 0.9380 -0.0927 0.052 Uiso 1 1 calc R
C94 C 0.67266(17) 0.88070(13) 0.06189(18) 0.0527(4) Uani 1 1 d .
H94 H 0.5959 0.8901 0.0415 0.063 Uiso 1 1 calc R
C95 C 0.67038(17) 0.83877(12) 0.17111(16) 0.0525(5) Uani 1 1 d .
H95 H 0.5913 0.8199 0.2260 0.063 Uiso 1 1 calc R
C96 C 0.78168(17) 0.82404(11) 0.20117(13) 0.0444(4) Uani 1 1 d .
H96 H 0.7786 0.7947 0.2764 0.053 Uiso 1 1 calc R
C97 C 1.01881(17) 0.83463(12) 0.15650(13) 0.0446(4) Uani 1 1 d .
H97A H 1.0006 0.8648 0.2207 0.067 Uiso 1 1 calc R
H97B H 1.0878 0.8697 0.0948 0.067 Uiso 1 1 calc R
H97C H 1.0466 0.7583 0.1762 0.067 Uiso 1 1 calc R

loop_
_atom_site_aniso_label
_atom_site_aniso_U_11
_atom_site_aniso_U_22
_atom_site_aniso_U_33
_atom_site_aniso_U_23
_atom_site_aniso_U_13
_atom_site_aniso_U_12
B 0.0153(5) 0.0169(5) 0.0162(5) -0.0038(4) -0.0055(4) -0.0007(4)
N1 0.0162(4) 0.0141(4) 0.0165(4) -0.0041(3) -0.0048(3) -0.0007(3)
N2 0.0164(4) 0.0142(4) 0.0183(4) -0.0042(3) -0.0057(3) -0.0010(3)
F1 0.0216(3) 0.0208(3) 0.0180(3) -0.0059(2) -0.0030(2) 0.0008(2)
F2 0.0265(3) 0.0167(3) 0.0300(4) -0.0055(3) -0.0114(3) 0.0028(2)
F3 0.0362(4) 0.0203(3) 0.0230(3) 0.0038(3) -0.0124(3) -0.0059(3)
F4 0.0319(4) 0.0306(4) 0.0158(3) -0.0030(3) -0.0004(3) -0.0080(3)
F5 0.0214(3) 0.0224(3) 0.0217(3) -0.0075(3) -0.0018(3) 0.0014(2)
F6 0.0205(3) 0.0287(3) 0.0188(3) -0.0030(3) -0.0098(2) -0.0024(3)
F7 0.0151(3) 0.0362(4) 0.0281(3) -0.0053(3) -0.0080(3) -0.0047(3)
F8 0.0194(3) 0.0277(3) 0.0217(3) -0.0026(3) 0.0001(3) -0.0066(3)
F9 0.0260(3) 0.0284(3) 0.0158(3) -0.0004(2) -0.0075(3) -0.0052(3)
F10 0.0168(3) 0.0285(3) 0.0198(3) -0.0014(3) -0.0088(2) -0.0035(2)
C1 0.0149(5) 0.0198(5) 0.0130(4) -0.0020(4) -0.0031(4) -0.0023(4)
C2 0.0160(5) 0.0206(5) 0.0171(5) -0.0041(4) -0.0052(4) -0.0030(4)
C3 0.0162(5) 0.0185(5) 0.0134(4) -0.0033(4) -0.0026(4) -0.0041(4)
C4 0.0167(5) 0.0184(5) 0.0186(5) -0.0024(4) -0.0054(4) -0.0001(4)
C5 0.0283(6) 0.0211(5) 0.0347(6) -0.0100(5) -0.0147(5) 0.0035(4)
C6 0.0166(5) 0.0246(6) 0.0296(6) -0.0028(5) -0.0056(4) -0.0001(4)
C7 0.0247(6) 0.0287(6) 0.0216(6) 0.0027(5) -0.0045(5) 0.0020(5)
C8 0.0195(5) 0.0172(5) 0.0185(5) -0.0052(4) -0.0055(4) -0.0031(4)
C9 0.0259(5) 0.0192(5) 0.0210(5) -0.0030(4) -0.0070(4) -0.0063(4)
C10 0.0218(5) 0.0202(5) 0.0226(5) -0.0086(4) -0.0042(4) -0.0021(4)
C11 0.0251(5) 0.0213(5) 0.0239(5) -0.0062(4) -0.0094(4) -0.0056(4)
C12 0.0159(5) 0.0186(5) 0.0167(5) -0.0028(4) -0.0055(4) -0.0008(4)
C13 0.0169(5) 0.0196(5) 0.0170(5) -0.0029(4) -0.0054(4) -0.0017(4)
C14 0.0219(5) 0.0176(5) 0.0144(5) -0.0028(4) -0.0046(4) -0.0041(4)
C15 0.0226(5) 0.0217(5) 0.0183(5) -0.0045(4) -0.0051(4) -0.0027(4)
C16 0.0333(6) 0.0221(5) 0.0213(5) -0.0077(4) -0.0038(5) -0.0012(5)
C17 0.0443(7) 0.0246(6) 0.0249(6) -0.0097(5) -0.0059(5) -0.0123(5)
C18 0.0316(6) 0.0338(6) 0.0288(6) -0.0084(5) -0.0069(5) -0.0160(5)
C19 0.0211(5) 0.0272(6) 0.0222(5) -0.0065(4) -0.0035(4) -0.0066(4)
C20 0.0166(5) 0.0175(5) 0.0176(5) -0.0040(4) -0.0067(4) -0.0025(4)
C21 0.0171(5) 0.0194(5) 0.0165(5) -0.0049(4) -0.0050(4) -0.0029(4)
C22 0.0194(5) 0.0164(5) 0.0241(5) -0.0052(4) -0.0096(4) -0.0007(4)
C23 0.0255(5) 0.0174(5) 0.0204(5) 0.0017(4) -0.0109(4) -0.0068(4)
C24 0.0215(5) 0.0238(5) 0.0160(5) -0.0038(4) -0.0039(4) -0.0075(4)
C25 0.0171(5) 0.0184(5) 0.0200(5) -0.0060(4) -0.0058(4) -0.0012(4)
C26 0.0176(5) 0.0137(4) 0.0171(5) -0.0040(4) -0.0051(4) -0.0017(4)
C27 0.0202(5) 0.0170(5) 0.0176(5) -0.0039(4) -0.0083(4) -0.0015(4)
C28 0.0152(5) 0.0196(5) 0.0243(5) -0.0055(4) -0.0076(4) -0.0023(4)
C29 0.0180(5) 0.0164(5) 0.0194(5) -0.0040(4) -0.0015(4) -0.0039(4)
C30 0.0229(5) 0.0156(5) 0.0158(5) -0.0018(4) -0.0075(4) -0.0029(4)
C31 0.0155(5) 0.0159(5) 0.0203(5) -0.0039(4) -0.0075(4) -0.0018(4)
C91 0.0472(8) 0.0187(6) 0.0315(7) -0.0089(5) -0.0022(6) -0.0030(5)
C92 0.0402(7) 0.0271(6) 0.0287(6) -0.0108(5) -0.0014(5) -0.0036(5)
C93 0.0518(9) 0.0349(7) 0.0469(8) -0.0180(6) -0.0158(7) 0.0003(6)
C94 0.0450(9) 0.0365(8) 0.0848(13) -0.0326(9) -0.0180(9) 0.0007(7)
C95 0.0454(9) 0.0309(7) 0.0677(11) -0.0224(7) 0.0131(8) -0.0127(6)
C96 0.0606(10) 0.0241(6) 0.0349(7) -0.0070(5) 0.0056(7) -0.0103(6)
C97 0.0606(10) 0.0332(7) 0.0389(8) -0.0082(6) -0.0145(7) -0.0042(7)

loop_
_atom_type_symbol
_atom_type_description
_atom_type_scat_dispersion_real
_atom_type_scat_dispersion_imag
_atom_type_scat_source
C C 0.0181 0.0091 'International Tables Vol C Tables 4.2.6.8 and 6.1.1.4'
H H 0.0000 0.0000 'International Tables Vol C Tables 4.2.6.8 and 6.1.1.4'
B B 0.0090 0.0039 'International Tables Vol C Tables 4.2.6.8 and 6.1.1.4'
N N 0.0311 0.0180 'International Tables Vol C Tables 4.2.6.8 and 6.1.1.4'
F F 0.0727 0.0534 'International Tables Vol C Tables 4.2.6.8 and 6.1.1.4'

loop_
_geom_angle_atom_site_label_1
_geom_angle_atom_site_label_2
_geom_angle_atom_site_label_3
_geom_angle
C12 B N1 105.46(8)
C12 B C20 107.90(8)
N1 B C20 110.10(8)
C12 B C26 104.26(8)
N1 B C26 111.85(8)
C20 B C26 116.44(8)
N2 N1 C3 105.70(8)
N2 N1 B 113.45(8)
C3 N1 B 140.36(9)
C1 N2 N1 112.60(9)
N2 C1 C2 105.81(9)
N2 C1 C4 122.26(9)
C2 C1 C4 131.91(9)
C1 C2 C3 107.71(9)
N1 C3 C2 108.19(9)
N1 C3 C8 126.72(9)
C2 C3 C8 125.09(9)
C1 C4 C6 108.90(9)
C1 C4 C5 110.81(9)
C6 C4 C5 109.51(9)
C1 C4 C7 108.33(9)
C6 C4 C7 109.64(9)
C5 C4 C7 109.63(10)
C3 C8 C10 110.96(9)
C3 C8 C11 108.82(9)
C10 C8 C11 107.64(9)
C3 C8 C9 111.24(8)
C10 C8 C9 110.87(9)
C11 C8 C9 107.15(9)
C13 C12 B 176.25(11)
C12 C13 C14 178.75(11)
C19 C14 C15 119.24(10)
C19 C14 C13 120.52(10)
C15 C14 C13 120.23(10)
C16 C15 C14 120.05(11)
C15 C16 C17 120.25(11)
C18 C17 C16 120.05(11)
C17 C18 C19 120.22(11)
C18 C19 C14 120.16(11)
C21 C20 C25 113.82(9)
C21 C20 B 127.51(9)
C25 C20 B 118.59(9)
F1 C21 C22 115.17(9)
F1 C21 C20 121.04(9)
C22 C21 C20 123.78(10)
F2 C22 C23 119.85(10)
F2 C22 C21 120.44(10)
C23 C22 C21 119.70(10)
F3 C23 C22 120.52(10)
F3 C23 C24 120.33(10)
C22 C23 C24 119.14(10)
F4 C24 C23 119.90(10)
F4 C24 C25 120.81(10)
C23 C24 C25 119.29(10)
F5 C25 C24 115.78(9)
F5 C25 C20 119.98(9)
C24 C25 C20 124.23(10)
C31 C26 C27 113.63(9)
C31 C26 B 127.28(9)
C27 C26 B 118.46(9)
F6 C27 C28 116.28(9)
F6 C27 C26 119.59(9)
C28 C27 C26 124.11(10)
F7 C28 C27 120.72(10)
F7 C28 C29 119.49(10)
C27 C28 C29 119.78(10)
F8 C29 C30 121.05(10)
F8 C29 C28 120.16(10)
C30 C29 C28 118.78(10)
F9 C30 C29 119.96(9)
F9 C30 C31 120.35(9)
C29 C30 C31 119.68(10)
F10 C31 C30 115.09(9)
F10 C31 C26 120.88(9)
C30 C31 C26 124.01(10)
C96 C91 C92 118.37(15)
C96 C91 C97 119.86(14)
C92 C91 C97 121.77(13)
C93 C92 C91 121.19(14)
C92 C93 C94 119.95(16)
C95 C94 C93 119.21(17)
C96 C95 C94 120.74(15)
C95 C96 C91 120.54(15)

loop_
_geom_bond_atom_site_label_1
_geom_bond_atom_site_label_2
_geom_bond_distance
B C12 1.5921(15)
B N1 1.6229(14)
B C20 1.6400(15)
B C26 1.6459(15)
N1 N2 1.3627(12)
N1 C3 1.3644(13)
N2 C1 1.3338(13)
F1 C21 1.3480(12)
F2 C22 1.3433(12)
F3 C23 1.3398(12)
F4 C24 1.3409(12)
F5 C25 1.3491(12)
F6 C27 1.3497(12)
F7 C28 1.3439(12)
F8 C29 1.3386(12)
F9 C30 1.3430(12)
F10 C31 1.3554(12)
C1 C2 1.3851(15)
C1 C4 1.5124(14)
C2 C3 1.3961(14)
C3 C8 1.5251(14)
C4 C6 1.5323(15)
C4 C5 1.5334(15)
C4 C7 1.5337(15)
C8 C10 1.5350(15)
C8 C11 1.5395(14)
C8 C9 1.5406(15)
C12 C13 1.2065(16)
C13 C14 1.4376(15)
C14 C19 1.3976(15)
C14 C15 1.4031(15)
C15 C16 1.3864(16)
C16 C17 1.3886(19)
C17 C18 1.3858(19)
C18 C19 1.3887(17)
C20 C21 1.3904(14)
C20 C25 1.3952(15)
C21 C22 1.3871(15)
C22 C23 1.3788(16)
C23 C24 1.3798(16)
C24 C25 1.3836(15)
C26 C31 1.3918(14)
C26 C27 1.3943(14)
C27 C28 1.3789(15)
C28 C29 1.3816(15)
C29 C30 1.3768(15)
C30 C31 1.3870(15)
C91 C96 1.388(2)
C91 C92 1.3917(19)
C91 C97 1.506(2)
C92 C93 1.379(2)
C93 C94 1.387(2)
C94 C95 1.383(3)
C95 C96 1.379(3)

loop_
_geom_torsion_atom_site_label_1
_geom_torsion_atom_site_label_2
_geom_torsion_atom_site_label_3
_geom_torsion_atom_site_label_4
_geom_torsion
C12 B N1 N2 20.51(11)
C20 B N1 N2 136.67(9)
C26 B N1 N2 -92.21(10)
C12 B N1 C3 -169.16(11)
C20 B N1 C3 -53.00(16)
C26 B N1 C3 78.12(15)
C3 N1 N2 C1 0.56(11)
B N1 N2 C1 174.16(8)
N1 N2 C1 C2 -0.38(12)
N1 N2 C1 C4 -179.05(9)
N2 C1 C2 C3 0.06(11)
C4 C1 C2 C3 178.55(10)
N2 N1 C3 C2 -0.49(11)
B N1 C3 C2 -171.28(11)
N2 N1 C3 C8 179.71(9)
B N1 C3 C8 8.92(19)
C1 C2 C3 N1 0.28(12)
C1 C2 C3 C8 -179.92(9)
N2 C1 C4 C6 -143.55(10)
C2 C1 C4 C6 38.17(15)
N2 C1 C4 C5 -23.03(14)
C2 C1 C4 C5 158.68(11)
N2 C1 C4 C7 97.26(12)
C2 C1 C4 C7 -81.02(14)
N1 C3 C8 C10 -51.25(14)
C2 C3 C8 C10 128.98(11)
N1 C3 C8 C11 -169.50(10)
C2 C3 C8 C11 10.73(14)
N1 C3 C8 C9 72.68(13)
C2 C3 C8 C9 -107.09(12)
N1 B C12 C13 -67.8(16)
C20 B C12 C13 174.6(16)
C26 B C12 C13 50.2(16)
B C12 C13 C14 159(4)
C12 C13 C14 C19 104(5)
C12 C13 C14 C15 -75(5)
C19 C14 C15 C16 -0.90(16)
C13 C14 C15 C16 178.03(10)
C14 C15 C16 C17 -0.40(17)
C15 C16 C17 C18 1.12(18)
C16 C17 C18 C19 -0.52(19)
C17 C18 C19 C14 -0.79(18)
C15 C14 C19 C18 1.49(17)
C13 C14 C19 C18 -177.43(11)
C12 B C20 C21 -128.66(11)
N1 B C20 C21 116.72(11)
C26 B C20 C21 -11.94(15)
C12 B C20 C25 47.90(12)
N1 B C20 C25 -66.72(12)
C26 B C20 C25 164.62(9)
C25 C20 C21 F1 -179.81(9)
B C20 C21 F1 -3.11(16)
C25 C20 C21 C22 0.99(15)
B C20 C21 C22 177.69(10)
F1 C21 C22 F2 -0.09(14)
C20 C21 C22 F2 179.15(9)
F1 C21 C22 C23 178.56(9)
C20 C21 C22 C23 -2.20(16)
F2 C22 C23 F3 1.60(15)
C21 C22 C23 F3 -177.06(9)
F2 C22 C23 C24 -179.85(9)
C21 C22 C23 C24 1.49(16)
F3 C23 C24 F4 -0.96(16)
C22 C23 C24 F4 -179.51(9)
F3 C23 C24 C25 178.80(9)
C22 C23 C24 C25 0.25(16)
F4 C24 C25 F5 -3.11(15)
C23 C24 C25 F5 177.12(9)
F4 C24 C25 C20 178.26(10)
C23 C24 C25 C20 -1.50(17)
C21 C20 C25 F5 -177.70(9)
B C20 C25 F5 5.28(14)
C21 C20 C25 C24 0.87(15)
B C20 C25 C24 -176.15(10)
C12 B C26 C31 -107.58(11)
N1 B C26 C31 5.89(14)
C20 B C26 C31 133.70(11)
C12 B C26 C27 62.71(11)
N1 B C26 C27 176.18(9)
C20 B C26 C27 -56.02(12)
C31 C26 C27 F6 178.00(9)
B C26 C27 F6 6.42(14)
C31 C26 C27 C28 -0.77(15)
B C26 C27 C28 -172.35(10)
F6 C27 C28 F7 1.02(15)
C26 C27 C28 F7 179.83(9)
F6 C27 C28 C29 -178.83(9)
C26 C27 C28 C29 -0.03(17)
F7 C28 C29 F8 -0.49(15)
C27 C28 C29 F8 179.37(9)
F7 C28 C29 C30 -179.52(9)
C27 C28 C29 C30 0.34(16)
F8 C29 C30 F9 0.03(15)
C28 C29 C30 F9 179.06(9)
F8 C29 C30 C31 -178.83(9)
C28 C29 C30 C31 0.20(16)
F9 C30 C31 F10 -1.69(14)
C29 C30 C31 F10 177.16(9)
F9 C30 C31 C26 -179.97(9)
C29 C30 C31 C26 -1.11(16)
C27 C26 C31 F10 -176.84(9)
B C26 C31 F10 -6.15(16)
C27 C26 C31 C30 1.34(15)
B C26 C31 C30 172.02(10)
C96 C91 C92 C93 -0.06(19)
C97 C91 C92 C93 179.51(13)
C91 C92 C93 C94 0.0(2)
C92 C93 C94 C95 0.3(2)
C93 C94 C95 C96 -0.5(2)
C94 C95 C96 C91 0.4(2)
C92 C91 C96 C95 -0.1(2)
C97 C91 C96 C95 -179.71(13)
